data_7234052
loop_
_publ_author_name
'Takaaki Hiramatsu'
'Yukihiro Yoshida'
'Gunzi Saito'
'Akihiro Otsuka'
'Hideki Yamochi'
'Mitsuhiko Maesato'
'Yasuhiro Shimizu'
'Hiroshi Ito'
'Hideo Kishida'

_publ_section_title
;
 Quantum spin liquid: design of a quantum spin liquid next to a
 superconducting state based on a dimer-type ET Mott insulator
;
_journal_name_full 'Journal of Materials Chemistry C'
_journal_page_first 1378
_journal_page_last 1388
_journal_paper_doi 10.1039/C4TC01701C
_journal_volume 3
_journal_year 2015
_chemical_formula_moiety '2(C10 H8 S8), (C2 Cu1 N2 S2)'
_chemical_formula_sum 'C22 H16 Cu N2 S18'
_chemical_formula_weight 949.18
_chemical_name_common (ET)2Cu(NCS)2
_space_group_IT_number 4
_space_group_name_Hall 'P 2yb'
_space_group_name_H-M_alt 'P 1 21 1'
_symmetry_cell_setting monoclinic
_symmetry_space_group_name_Hall 'P 2yb'
_symmetry_space_group_name_H-M 'P 1 21 1'
_atom_sites_solution_hydrogens geom
_atom_sites_solution_primary direct
_atom_sites_solution_secondary difmap
_cell_angle_alpha 90.00
_cell_angle_beta 110.7150(10)
_cell_angle_gamma 90.00
_cell_formula_units_Z 2
_cell_length_a 16.2671(11)
_cell_length_b 8.4210(5)
_cell_length_c 13.0072(8)
_cell_measurement_reflns_used 5749
_cell_measurement_temperature 200(2)
_cell_measurement_theta_max 28.09
_cell_measurement_theta_min 2.49
_cell_volume 1666.60(18)
_computing_cell_refinement 'Bruker SAINT'
_computing_data_collection 'Bruker APEX2'
_computing_data_reduction 'Bruker SAINT'
_computing_molecular_graphics 'Bruker SHELXTL'
_computing_publication_material 'Bruker SHELXTL'
_computing_structure_refinement 'SHELXL-97 (Sheldrick, 2008)'
_computing_structure_solution 'SHELXS-97 (Sheldrick, 2008)'
_diffrn_ambient_temperature 200(2)
_diffrn_detector_area_resol_mean 8.333
_diffrn_measured_fraction_theta_full 0.986
_diffrn_measured_fraction_theta_max 0.986
_diffrn_measurement_device_type 'Bruker APEX-II CCD'
_diffrn_measurement_method '\f and \w scans'
_diffrn_radiation_monochromator graphite
_diffrn_radiation_source 'fine-focus sealed tube'
_diffrn_radiation_type MoK\a
_diffrn_radiation_wavelength 0.71073
_diffrn_reflns_av_R_equivalents 0.0162
_diffrn_reflns_av_sigmaI/netI 0.0364
_diffrn_reflns_limit_h_max 20
_diffrn_reflns_limit_h_min -18
_diffrn_reflns_limit_k_max 10
_diffrn_reflns_limit_k_min -9
_diffrn_reflns_limit_l_max 16
_diffrn_reflns_limit_l_min -15
_diffrn_reflns_number 9136
_diffrn_reflns_theta_full 27.00
_diffrn_reflns_theta_max 27.00
_diffrn_reflns_theta_min 1.34
_exptl_absorpt_coefficient_mu 1.807
_exptl_absorpt_correction_T_max 0.9478
_exptl_absorpt_correction_T_min 0.4969
_exptl_absorpt_correction_type numerical
_exptl_absorpt_process_details
;
APEX2 Software
;
_exptl_crystal_colour black
_exptl_crystal_density_diffrn 1.891
_exptl_crystal_density_method 'not measured'
_exptl_crystal_description plate
_exptl_crystal_F_000 958
_exptl_crystal_preparation 'Magnetic properties, electronic property'
_exptl_crystal_size_max 0.45
_exptl_crystal_size_mid 0.44
_exptl_crystal_size_min 0.03
_refine_diff_density_max 0.862
_refine_diff_density_min -0.451
_refine_diff_density_rms 0.142
_refine_ls_abs_structure_details 'Flack H D (1983), Acta Cryst. A39, 876-881'
_refine_ls_abs_structure_Flack 0.051(13)
_refine_ls_extinction_method none
_refine_ls_goodness_of_fit_ref 1.136
_refine_ls_hydrogen_treatment constr
_refine_ls_matrix_type full
_refine_ls_number_parameters 426
_refine_ls_number_reflns 6104
_refine_ls_number_restraints 1
_refine_ls_restrained_S_all 1.136
_refine_ls_R_factor_all 0.0329
_refine_ls_R_factor_gt 0.0289
_refine_ls_shift/su_max 0.001
_refine_ls_shift/su_mean 0.000
_refine_ls_structure_factor_coef Fsqd
_refine_ls_weighting_details 'calc w=1/[\s^2^(Fo^2^)+(0.0412P)^2^+0.0000P] where P=(Fo^2^+2Fc^2^)/3'
_refine_ls_weighting_scheme calc
_refine_ls_wR_factor_gt 0.0697
_refine_ls_wR_factor_ref 0.0787
_reflns_number_gt 5648
_reflns_number_total 6104
_reflns_threshold_expression >2sigma(I)
_cod_data_source_file 1000008.cif
_cod_data_source_block PCOD1000008
_cod_depositor_comments
;
The following automatic conversions were performed:

data item '_symmetry_cell_setting' value 'Monoclinic' was changed to
'monoclinic' in accordance with the built-in table derived from the
CIF Core dictionary named 'cif_core.dic' version 2.4.5 last updated
on 2014-11-21.

Automatic conversion script
Id: cif_fix_values 6909 2019-04-08 15:41:33Z antanas 
;
_cod_original_sg_symbol_H-M 'P2(1) '
_cod_original_formula_sum 'C22 H16 Cu1 N2 S18'
_cod_database_code 7234052

loop_
_symmetry_equiv_pos_as_xyz
'x, y, z'
'-x, y+1/2, -z'

loop_
_atom_site_label
_atom_site_type_symbol
_atom_site_fract_x
_atom_site_fract_y
_atom_site_fract_z
_atom_site_U_iso_or_equiv
_atom_site_adp_type
_atom_site_occupancy
_atom_site_symmetry_multiplicity
_atom_site_calc_flag
_atom_site_refinement_flags
_atom_site_disorder_assembly
_atom_site_disorder_group
C1 C 0.5371(2) 0.1700(4) 0.8462(3) 0.0241(8) Uani 1 1 d . . .
C2 C 0.6543(2) 0.0922(4) 0.7651(3) 0.0256(8) Uani 1 1 d . A .
C3 C 0.6936(2) 0.1997(5) 0.8436(3) 0.0265(8) Uani 1 1 d . A .
C4A C 0.8122(5) 0.0359(16) 0.7367(10) 0.043(3) Uani 0.67(2) 1 d P A 1
H4A H 0.8419 -0.0413 0.7968 0.051 Uiso 0.67(2) 1 calc PR A 1
H4B H 0.8375 0.0199 0.6776 0.051 Uiso 0.67(2) 1 calc PR A 1
C5A C 0.8350(6) 0.1987(17) 0.7812(9) 0.044(3) Uani 0.67(2) 1 d P A 1
H5A H 0.8084 0.2752 0.7195 0.053 Uiso 0.67(2) 1 calc PR A 1
H5B H 0.9002 0.2106 0.8050 0.053 Uiso 0.67(2) 1 calc PR A 1
C4B C 0.7955(13) 0.099(2) 0.6986(17) 0.034(4) Uani 0.33(2) 1 d P A 2
H4C H 0.8321 0.0412 0.6631 0.041 Uiso 0.33(2) 1 calc PR A 2
H4D H 0.7793 0.2045 0.6618 0.041 Uiso 0.33(2) 1 calc PR A 2
C5B C 0.8495(9) 0.124(3) 0.8226(19) 0.039(5) Uani 0.33(2) 1 d P A 2
H5C H 0.9094 0.1626 0.8298 0.046 Uiso 0.33(2) 1 calc PR A 2
H5D H 0.8570 0.0183 0.8603 0.046 Uiso 0.33(2) 1 calc PR A 2
C6 C 0.4643(2) 0.1711(4) 0.8751(3) 0.0247(8) Uani 1 1 d . . .
C7 C 0.3452(2) 0.2224(5) 0.9592(3) 0.0311(9) Uani 1 1 d . . .
C8 C 0.3123(2) 0.1049(5) 0.8853(3) 0.0265(8) Uani 1 1 d . . .
C9 C 0.2110(3) 0.1757(5) 1.0347(3) 0.0366(10) Uani 1 1 d . . .
H9A H 0.2392 0.0792 1.0776 0.044 Uiso 1 1 calc R . .
H9B H 0.1720 0.2231 1.0711 0.044 Uiso 1 1 calc R . .
C10 C 0.1546(2) 0.1244(5) 0.9194(3) 0.0335(9) Uani 1 1 d . . .
H10A H 0.1310 0.2214 0.8743 0.040 Uiso 1 1 calc R . .
H10B H 0.1034 0.0623 0.9234 0.040 Uiso 1 1 calc R . .
S1 S 0.54405(6) 0.04910(12) 0.74172(7) 0.0288(2) Uani 1 1 d . . .
S2 S 0.62910(5) 0.28879(12) 0.91021(7) 0.0288(2) Uani 1 1 d . . .
S3 S 0.69706(7) -0.01343(13) 0.68081(9) 0.0375(2) Uani 1 1 d . . .
S4 S 0.80336(6) 0.25766(18) 0.89151(10) 0.0501(3) Uani 1 1 d . . .
S5 S 0.44980(6) 0.29416(12) 0.97494(7) 0.0302(2) Uani 1 1 d . . .
S6 S 0.37825(6) 0.04014(11) 0.81303(7) 0.0273(2) Uani 1 1 d . . .
S7 S 0.29513(9) 0.31583(16) 1.04101(11) 0.0586(4) Uani 1 1 d . . .
S8 S 0.21185(6) 0.00566(13) 0.85073(9) 0.0343(2) Uani 1 1 d . . .
C11 C 0.5426(2) 0.4548(4) 0.6227(3) 0.0240(8) Uani 1 1 d . . .
C12 C 0.6925(2) 0.5254(4) 0.6089(3) 0.0245(8) Uani 1 1 d . . .
C13 C 0.6608(2) 0.4045(5) 0.5378(3) 0.0287(8) Uani 1 1 d . . .
C14 C 0.8504(2) 0.5046(5) 0.5750(3) 0.0317(9) Uani 1 1 d . . .
H14A H 0.9021 0.5652 0.5711 0.038 Uiso 1 1 calc R . .
H14B H 0.8734 0.4099 0.6230 0.038 Uiso 1 1 calc R . .
C15 C 0.7963(3) 0.4482(5) 0.4615(3) 0.0371(10) Uani 1 1 d . . .
H15A H 0.8363 0.3980 0.4275 0.045 Uiso 1 1 calc R . .
H15B H 0.7682 0.5424 0.4156 0.045 Uiso 1 1 calc R . .
C16 C 0.4692(2) 0.4537(4) 0.6514(3) 0.0253(8) Uani 1 1 d . . .
C17 C 0.3130(2) 0.4203(5) 0.6541(3) 0.0275(8) Uani 1 1 d . B .
C18 C 0.3517(2) 0.5321(4) 0.7319(3) 0.0267(8) Uani 1 1 d . B .
C19A C 0.1655(5) 0.4249(13) 0.7047(7) 0.036(2) Uani 0.672(15) 1 d P B 1
H19A H 0.1003 0.4094 0.6779 0.043 Uiso 0.672(15) 1 calc PR B 1
H19B H 0.1915 0.3611 0.7735 0.043 Uiso 0.672(15) 1 calc PR B 1
C20A C 0.1854(5) 0.5971(9) 0.7316(9) 0.038(2) Uani 0.672(15) 1 d P B 1
H20A H 0.1499 0.6348 0.7759 0.045 Uiso 0.672(15) 1 calc PR B 1
H20B H 0.1663 0.6591 0.6615 0.045 Uiso 0.672(15) 1 calc PR B 1
C19B C 0.1587(8) 0.509(2) 0.6842(12) 0.027(3) Uani 0.328(15) 1 d P B 2
H19C H 0.1489 0.6109 0.6416 0.032 Uiso 0.328(15) 1 calc PR B 2
H19D H 0.0998 0.4713 0.6816 0.032 Uiso 0.328(15) 1 calc PR B 2
C20B C 0.2122(8) 0.548(2) 0.8026(14) 0.035(4) Uani 0.328(15) 1 d P B 2
H20D H 0.2267 0.4477 0.8465 0.042 Uiso 0.328(15) 1 calc PR B 2
H20C H 0.1771 0.6172 0.8341 0.042 Uiso 0.328(15) 1 calc PR B 2
S11 S 0.62707(6) 0.58957(11) 0.68186(7) 0.0292(2) Uani 1 1 d . . .
S12 S 0.55722(6) 0.32978(11) 0.52481(7) 0.0282(2) Uani 1 1 d . . .
S13 S 0.79090(6) 0.62916(14) 0.63796(8) 0.0351(2) Uani 1 1 d . . .
S14 S 0.71124(8) 0.30726(15) 0.45770(10) 0.0529(3) Uani 1 1 d . . .
S15 S 0.37918(6) 0.33216(12) 0.59030(7) 0.0280(2) Uani 1 1 d . . .
S16 S 0.46019(6) 0.58010(12) 0.75281(8) 0.0306(2) Uani 1 1 d . . .
S17 S 0.20480(7) 0.35367(16) 0.60729(11) 0.0503(3) Uani 1 1 d . . .
S18 S 0.30496(7) 0.64114(15) 0.81029(9) 0.0413(3) Uani 1 1 d . . .
Cu21 Cu 0.00067(3) 0.26030(7) 0.15952(4) 0.03876(13) Uani 1 1 d . . .
C21 C -0.0122(2) -0.0752(5) 0.0458(3) 0.0320(8) Uani 1 1 d . . .
C22 C 0.0028(2) 0.4844(5) 0.3436(3) 0.0386(9) Uani 1 1 d . . .
N21 N -0.0110(2) -0.1352(5) -0.0331(3) 0.0415(8) Uani 1 1 d . . .
N22 N 0.0007(2) 0.3828(5) 0.2818(3) 0.0495(9) Uani 1 1 d . . .
S21 S -0.01465(7) -0.00310(14) 0.16227(8) 0.0406(2) Uani 1 1 d . . .
S22 S 0.00664(8) 0.62710(17) 0.42977(9) 0.0528(3) Uani 1 1 d . . .

loop_
_atom_site_aniso_label
_atom_site_aniso_U_11
_atom_site_aniso_U_22
_atom_site_aniso_U_33
_atom_site_aniso_U_23
_atom_site_aniso_U_13
_atom_site_aniso_U_12
C1 0.0180(17) 0.029(2) 0.0235(16) -0.0023(14) 0.0057(14) -0.0031(14)
C2 0.0177(17) 0.029(2) 0.0299(17) 0.0041(15) 0.0079(15) -0.0008(14)
C3 0.0174(17) 0.028(2) 0.0326(18) -0.0019(15) 0.0073(15) -0.0041(14)
C4A 0.020(4) 0.050(7) 0.063(6) -0.004(5) 0.019(4) -0.002(3)
C5A 0.033(4) 0.049(7) 0.054(5) -0.008(4) 0.019(4) -0.015(4)
C4B 0.033(8) 0.033(10) 0.042(9) 0.013(7) 0.019(7) 0.003(7)
C5B 0.022(6) 0.026(9) 0.066(11) 0.009(9) 0.014(7) 0.004(6)
C6 0.0210(17) 0.026(2) 0.0258(17) -0.0022(14) 0.0062(14) -0.0042(14)
C7 0.0242(18) 0.037(3) 0.0352(19) -0.0098(17) 0.0142(15) -0.0068(16)
C8 0.0189(17) 0.033(2) 0.0285(17) -0.0028(16) 0.0101(14) -0.0038(15)
C9 0.034(2) 0.039(3) 0.045(2) -0.0011(18) 0.0224(19) -0.0014(17)
C10 0.0234(19) 0.032(2) 0.046(2) 0.000(2) 0.0130(16) 0.0035(17)
S1 0.0213(4) 0.0318(6) 0.0329(4) -0.0092(4) 0.0089(4) -0.0059(4)
S2 0.0231(4) 0.0345(6) 0.0282(4) -0.0078(4) 0.0082(3) -0.0084(4)
S3 0.0326(5) 0.0337(6) 0.0526(6) -0.0128(5) 0.0232(5) -0.0052(5)
S4 0.0231(5) 0.0617(8) 0.0662(7) -0.0260(7) 0.0165(5) -0.0153(5)
S5 0.0275(4) 0.0342(6) 0.0293(4) -0.0087(4) 0.0106(4) -0.0103(4)
S6 0.0217(4) 0.0279(5) 0.0336(4) -0.0083(4) 0.0114(4) -0.0060(3)
S7 0.0599(7) 0.0604(9) 0.0763(8) -0.0427(7) 0.0497(7) -0.0293(6)
S8 0.0236(5) 0.0341(6) 0.0483(6) -0.0131(5) 0.0166(4) -0.0082(4)
C11 0.0246(18) 0.0225(19) 0.0244(17) -0.0005(14) 0.0081(14) -0.0027(14)
C12 0.0250(18) 0.023(2) 0.0278(17) -0.0003(15) 0.0124(15) 0.0017(15)
C13 0.0290(19) 0.032(2) 0.0285(18) -0.0065(16) 0.0144(15) -0.0062(16)
C14 0.0256(19) 0.037(2) 0.0373(19) -0.0026(19) 0.0174(16) 0.0033(18)
C15 0.042(2) 0.038(3) 0.038(2) -0.0026(19) 0.0226(19) -0.0028(19)
C16 0.0252(18) 0.0224(19) 0.0266(17) -0.0020(14) 0.0069(15) -0.0024(14)
C17 0.0211(18) 0.027(2) 0.0345(19) 0.0037(16) 0.0103(15) -0.0007(15)
C18 0.0268(18) 0.023(2) 0.0351(19) 0.0024(16) 0.0162(16) -0.0007(15)
C19A 0.035(4) 0.031(5) 0.051(4) -0.004(4) 0.026(3) -0.004(3)
C20A 0.029(4) 0.030(4) 0.063(6) -0.007(4) 0.029(4) 0.000(3)
C19B 0.023(6) 0.023(10) 0.036(7) 0.000(7) 0.012(5) 0.009(6)
C20B 0.015(6) 0.052(9) 0.037(9) 0.000(7) 0.008(6) -0.013(5)
S11 0.0255(5) 0.0300(6) 0.0348(5) -0.0098(4) 0.0141(4) -0.0063(4)
S12 0.0287(4) 0.0284(5) 0.0275(4) -0.0055(4) 0.0098(4) -0.0062(4)
S13 0.0255(5) 0.0358(6) 0.0473(5) -0.0135(5) 0.0172(4) -0.0064(4)
S14 0.0585(7) 0.0489(8) 0.0686(7) -0.0337(6) 0.0437(6) -0.0213(6)
S15 0.0244(4) 0.0307(5) 0.0279(4) -0.0040(4) 0.0079(4) -0.0046(4)
S16 0.0269(5) 0.0299(6) 0.0362(5) -0.0080(4) 0.0127(4) -0.0048(4)
S17 0.0257(5) 0.0467(7) 0.0791(8) -0.0186(6) 0.0191(5) -0.0073(5)
S18 0.0467(6) 0.0336(6) 0.0559(6) -0.0082(5) 0.0336(5) -0.0038(5)
Cu21 0.0339(3) 0.0435(3) 0.0410(2) -0.0020(3) 0.0158(2) -0.0039(2)
C21 0.0221(18) 0.038(2) 0.036(2) 0.0061(18) 0.0099(16) -0.0008(15)
C22 0.027(2) 0.047(3) 0.042(2) 0.006(2) 0.0135(17) -0.0024(17)
N21 0.0384(19) 0.045(2) 0.0433(19) -0.0032(17) 0.0171(16) 0.0029(16)
N22 0.050(2) 0.054(2) 0.049(2) -0.008(2) 0.0232(18) -0.0037(18)
S21 0.0481(6) 0.0414(6) 0.0358(5) 0.0017(4) 0.0190(4) -0.0041(5)
S22 0.0435(6) 0.0578(8) 0.0571(6) -0.0154(7) 0.0177(5) 0.0006(6)

loop_
_atom_type_symbol
_atom_type_description
_atom_type_scat_dispersion_real
_atom_type_scat_dispersion_imag
_atom_type_scat_source
C C 0.0033 0.0016 'International Tables Vol C Tables 4.2.6.8 and 6.1.1.4'
H H 0.0000 0.0000 'International Tables Vol C Tables 4.2.6.8 and 6.1.1.4'
N N 0.0061 0.0033 'International Tables Vol C Tables 4.2.6.8 and 6.1.1.4'
S S 0.1246 0.1234 'International Tables Vol C Tables 4.2.6.8 and 6.1.1.4'
Cu Cu 0.3201 1.2651 'International Tables Vol C Tables 4.2.6.8 and 6.1.1.4'

loop_
_geom_angle_atom_site_label_1
_geom_angle_atom_site_label_2
_geom_angle_atom_site_label_3
_geom_angle
_geom_angle_site_symmetry_1
_geom_angle_site_symmetry_3
C6 C1 S1 121.6(3) . .
C6 C1 S2 123.1(3) . .
S1 C1 S2 115.4(2) . .
C3 C2 S3 129.4(3) . .
C3 C2 S1 117.1(3) . .
S3 C2 S1 113.5(2) . .
C2 C3 S4 127.8(3) . .
C2 C3 S2 117.2(3) . .
S4 C3 S2 114.9(2) . .
C5A C4A S3 116.8(9) . .
C5A C4A H4A 108.1 . .
S3 C4A H4A 108.1 . .
C5A C4A H4B 108.1 . .
S3 C4A H4B 108.1 . .
H4A C4A H4B 107.3 . .
C4A C5A S4 118.4(10) . .
C4A C5A H5A 107.7 . .
S4 C5A H5A 107.7 . .
C4A C5A H5B 107.7 . .
S4 C5A H5B 107.7 . .
H5A C5A H5B 107.1 . .
C5B C4B S3 110.8(15) . .
C5B C4B H4C 109.5 . .
S3 C4B H4C 109.5 . .
C5B C4B H4D 109.5 . .
S3 C4B H4D 109.5 . .
H4C C4B H4D 108.1 . .
C4B C5B S4 115.2(15) . .
C4B C5B H5C 108.5 . .
S4 C5B H5C 108.5 . .
C4B C5B H5D 108.5 . .
S4 C5B H5D 108.5 . .
H5C C5B H5D 107.5 . .
C1 C6 S6 120.2(3) . .
C1 C6 S5 124.7(3) . .
S6 C6 S5 115.1(2) . .
C8 C7 S7 127.8(3) . .
C8 C7 S5 117.4(3) . .
S7 C7 S5 114.8(2) . .
C7 C8 S6 116.6(3) . .
C7 C8 S8 129.3(3) . .
S6 C8 S8 114.1(2) . .
C10 C9 S7 114.8(3) . .
C10 C9 H9A 108.6 . .
S7 C9 H9A 108.6 . .
C10 C9 H9B 108.6 . .
S7 C9 H9B 108.6 . .
H9A C9 H9B 107.6 . .
C9 C10 S8 114.2(3) . .
C9 C10 H10A 108.7 . .
S8 C10 H10A 108.7 . .
C9 C10 H10B 108.7 . .
S8 C10 H10B 108.7 . .
H10A C10 H10B 107.6 . .
C1 S1 C2 95.09(17) . .
C1 S2 C3 94.64(17) . .
C2 S3 C4A 102.6(3) . .
C2 S3 C4B 100.7(6) . .
C4A S3 C4B 22.7(5) . .
C3 S4 C5A 100.8(3) . .
C3 S4 C5B 101.9(5) . .
C5A S4 C5B 26.6(5) . .
C6 S5 C7 95.20(17) . .
C6 S6 C8 95.70(17) . .
C7 S7 C9 100.9(2) . .
C8 S8 C10 101.92(19) . .
C16 C11 S12 123.7(3) . .
C16 C11 S11 120.8(3) . .
S12 C11 S11 115.5(2) . .
C13 C12 S11 116.6(3) . .
C13 C12 S13 128.7(3) . .
S11 C12 S13 114.6(2) . .
C12 C13 S14 128.2(3) . .
C12 C13 S12 117.3(3) . .
S14 C13 S12 114.5(2) . .
C15 C14 S13 114.0(3) . .
C15 C14 H14A 108.7 . .
S13 C14 H14A 108.7 . .
C15 C14 H14B 108.7 . .
S13 C14 H14B 108.7 . .
H14A C14 H14B 107.6 . .
C14 C15 S14 114.2(3) . .
C14 C15 H15A 108.7 . .
S14 C15 H15A 108.7 . .
C14 C15 H15B 108.7 . .
S14 C15 H15B 108.7 . .
H15A C15 H15B 107.6 . .
C11 C16 S15 123.8(3) . .
C11 C16 S16 121.1(3) . .
S15 C16 S16 115.1(2) . .
C18 C17 S17 128.9(3) . .
C18 C17 S15 116.6(3) . .
S17 C17 S15 114.5(2) . .
C17 C18 S18 128.2(3) . .
C17 C18 S16 117.1(3) . .
S18 C18 S16 114.7(2) . .
C20A C19A S17 113.8(6) . .
C20A C19A H19A 108.8 . .
S17 C19A H19A 108.8 . .
C20A C19A H19B 108.8 . .
S17 C19A H19B 108.8 . .
H19A C19A H19B 107.7 . .
C19A C20A S18 114.4(6) . .
C19A C20A H20A 108.7 . .
S18 C20A H20A 108.7 . .
C19A C20A H20B 108.7 . .
S18 C20A H20B 108.7 . .
H20A C20A H20B 107.6 . .
C20B C19B S17 118.6(11) . .
C20B C19B H19C 107.7 . .
S17 C19B H19C 107.7 . .
C20B C19B H19D 107.7 . .
S17 C19B H19D 107.7 . .
H19C C19B H19D 107.1 . .
C19B C20B S18 110.1(13) . .
C19B C20B H20D 109.6 . .
S18 C20B H20D 109.6 . .
C19B C20B H20C 109.6 . .
S18 C20B H20C 109.6 . .
H20D C20B H20C 108.1 . .
C11 S11 C12 95.50(17) . .
C11 S12 C13 95.05(17) . .
C12 S13 C14 102.03(18) . .
C13 S14 C15 101.12(19) . .
C16 S15 C17 95.42(18) . .
C18 S16 C16 95.29(17) . .
C19A S17 C17 102.9(3) . .
C19A S17 C19B 22.6(4) . .
C17 S17 C19B 97.4(5) . .
C20B S18 C18 106.9(5) . .
C20B S18 C20A 30.7(5) . .
C18 S18 C20A 99.2(3) . .
N22 Cu21 N21 119.60(17) . 2
N22 Cu21 S21 119.59(14) . .
N21 Cu21 S21 120.79(11) 2 .
N21 C21 S21 175.6(4) . .
N22 C22 S22 179.4(4) . .
C21 N21 Cu21 176.0(3) . 2_545
C22 N22 Cu21 165.7(4) . .
C21 S21 Cu21 108.22(14) . .

loop_
_geom_bond_atom_site_label_1
_geom_bond_atom_site_label_2
_geom_bond_distance
_geom_bond_site_symmetry_2
C1 C6 1.363(5) .
C1 S1 1.733(4) .
C1 S2 1.747(4) .
C2 C3 1.345(5) .
C2 S3 1.737(4) .
C2 S1 1.748(3) .
C3 S4 1.740(4) .
C3 S2 1.749(4) .
C4A C5A 1.484(18) .
C4A S3 1.802(7) .
C4A H4A 1.0000 .
C4A H4B 1.0000 .
C5A S4 1.758(8) .
C5A H5A 1.0000 .
C5A H5B 1.0000 .
C4B C5B 1.55(4) .
C4B S3 1.803(16) .
C4B H4C 1.0000 .
C4B H4D 1.0000 .
C5B S4 1.767(15) .
C5B H5C 1.0000 .
C5B H5D 1.0000 .
C6 S6 1.740(4) .
C6 S5 1.742(4) .
C7 C8 1.351(5) .
C7 S7 1.739(4) .
C7 S5 1.749(4) .
C8 S6 1.746(4) .
C8 S8 1.747(4) .
C9 C10 1.517(5) .
C9 S7 1.787(4) .
C9 H9A 1.0000 .
C9 H9B 1.0000 .
C10 S8 1.804(4) .
C10 H10A 1.0000 .
C10 H10B 1.0000 .
C11 C16 1.371(5) .
C11 S12 1.732(4) .
C11 S11 1.737(4) .
C12 C13 1.349(5) .
C12 S11 1.743(3) .
C12 S13 1.744(4) .
C13 S14 1.742(4) .
C13 S12 1.749(4) .
C14 C15 1.504(5) .
C14 S13 1.808(4) .
C14 H14A 1.0000 .
C14 H14B 1.0000 .
C15 S14 1.810(4) .
C15 H15A 1.0000 .
C15 H15B 1.0000 .
C16 S15 1.732(4) .
C16 S16 1.741(4) .
C17 C18 1.362(5) .
C17 S17 1.739(4) .
C17 S15 1.742(4) .
C18 S18 1.735(4) .
C18 S16 1.735(4) .
C19A C20A 1.500(12) .
C19A S17 1.717(7) .
C19A H19A 1.0000 .
C19A H19B 1.0000 .
C20A S18 1.887(8) .
C20A H20A 1.0000 .
C20A H20B 1.0000 .
C19B C20B 1.51(2) .
C19B S17 1.954(14) .
C19B H19C 1.0000 .
C19B H19D 1.0000 .
C20B S18 1.672(11) .
C20B H20D 1.0000 .
C20B H20C 1.0000 .
Cu21 N22 1.895(4) .
Cu21 N21 1.923(3) 2
Cu21 S21 2.2338(12) .
C21 N21 1.151(5) .
C21 S21 1.646(4) .
C22 N22 1.167(6) .
C22 S22 1.629(5) .
N21 Cu21 1.923(3) 2_545

loop_
_geom_torsion_atom_site_label_1
_geom_torsion_atom_site_label_2
_geom_torsion_atom_site_label_3
_geom_torsion_atom_site_label_4
_geom_torsion
_geom_torsion_site_symmetry_1
_geom_torsion_site_symmetry_2
_geom_torsion_site_symmetry_3
_geom_torsion_site_symmetry_4
S3 C2 C3 S4 -4.5(6) . . . .
S1 C2 C3 S4 175.5(2) . . . .
S3 C2 C3 S2 177.9(2) . . . .
S1 C2 C3 S2 -2.0(4) . . . .
S3 C4A C5A S4 60.8(18) . . . .
S3 C4B C5B S4 -71(2) . . . .
S1 C1 C6 S6 4.2(5) . . . .
S2 C1 C6 S6 -176.0(2) . . . .
S1 C1 C6 S5 -177.3(2) . . . .
S2 C1 C6 S5 2.5(5) . . . .
S7 C7 C8 S6 178.2(2) . . . .
S5 C7 C8 S6 -0.7(4) . . . .
S7 C7 C8 S8 -2.0(6) . . . .
S5 C7 C8 S8 179.2(2) . . . .
S7 C9 C10 S8 68.5(4) . . . .
C6 C1 S1 C2 -172.9(3) . . . .
S2 C1 S1 C2 7.2(2) . . . .
C3 C2 S1 C1 -3.2(3) . . . .
S3 C2 S1 C1 176.9(2) . . . .
C6 C1 S2 C3 172.1(3) . . . .
S1 C1 S2 C3 -8.1(2) . . . .
C2 C3 S2 C1 6.0(3) . . . .
S4 C3 S2 C1 -171.9(2) . . . .
C3 C2 S3 C4A 7.5(6) . . . .
S1 C2 S3 C4A -172.6(6) . . . .
C3 C2 S3 C4B -15.6(9) . . . .
S1 C2 S3 C4B 164.3(8) . . . .
C5A C4A S3 C2 -34.4(13) . . . .
C5A C4A S3 C4B 53(2) . . . .
C5B C4B S3 C2 50.6(17) . . . .
C5B C4B S3 C4A -46.6(18) . . . .
C2 C3 S4 C5A 20.5(7) . . . .
S2 C3 S4 C5A -161.9(6) . . . .
C2 C3 S4 C5B -6.5(10) . . . .
S2 C3 S4 C5B 171.1(9) . . . .
C4A C5A S4 C3 -48.6(13) . . . .
C4A C5A S4 C5B 46.3(16) . . . .
C4B C5B S4 C3 44.7(18) . . . .
C4B C5B S4 C5A -45.8(17) . . . .
C1 C6 S5 C7 179.7(3) . . . .
S6 C6 S5 C7 -1.7(2) . . . .
C8 C7 S5 C6 1.4(4) . . . .
S7 C7 S5 C6 -177.6(2) . . . .
C1 C6 S6 C8 -179.9(3) . . . .
S5 C6 S6 C8 1.4(2) . . . .
C7 C8 S6 C6 -0.5(3) . . . .
S8 C8 S6 C6 179.7(2) . . . .
C8 C7 S7 C9 18.2(4) . . . .
S5 C7 S7 C9 -162.9(2) . . . .
C10 C9 S7 C7 -50.9(3) . . . .
C7 C8 S8 C10 10.3(4) . . . .
S6 C8 S8 C10 -169.8(2) . . . .
C9 C10 S8 C8 -42.4(3) . . . .
S11 C12 C13 S14 -176.8(2) . . . .
S13 C12 C13 S14 3.6(6) . . . .
S11 C12 C13 S12 1.5(4) . . . .
S13 C12 C13 S12 -178.1(2) . . . .
S13 C14 C15 S14 -68.9(4) . . . .
S12 C11 C16 S15 -2.3(5) . . . .
S11 C11 C16 S15 175.8(2) . . . .
S12 C11 C16 S16 178.6(2) . . . .
S11 C11 C16 S16 -3.3(4) . . . .
S17 C17 C18 S18 1.1(6) . . . .
S15 C17 C18 S18 -179.9(2) . . . .
S17 C17 C18 S16 -175.9(2) . . . .
S15 C17 C18 S16 3.2(4) . . . .
S17 C19A C20A S18 -70.4(10) . . . .
S17 C19B C20B S18 67(2) . . . .
C16 C11 S11 C12 -179.3(3) . . . .
S12 C11 S11 C12 -1.1(2) . . . .
C13 C12 S11 C11 -0.2(3) . . . .
S13 C12 S11 C11 179.4(2) . . . .
C16 C11 S12 C13 179.9(3) . . . .
S11 C11 S12 C13 1.7(2) . . . .
C12 C13 S12 C11 -1.9(3) . . . .
S14 C13 S12 C11 176.7(2) . . . .
C13 C12 S13 C14 -13.2(4) . . . .
S11 C12 S13 C14 167.3(2) . . . .
C15 C14 S13 C12 45.2(3) . . . .
C12 C13 S14 C15 -17.5(4) . . . .
S12 C13 S14 C15 164.1(2) . . . .
C14 C15 S14 C13 49.7(3) . . . .
C11 C16 S15 C17 -171.8(3) . . . .
S16 C16 S15 C17 7.3(2) . . . .
C18 C17 S15 C16 -6.3(3) . . . .
S17 C17 S15 C16 172.9(2) . . . .
C17 C18 S16 C16 1.7(3) . . . .
S18 C18 S16 C16 -175.6(2) . . . .
C11 C16 S16 C18 173.1(3) . . . .
S15 C16 S16 C18 -6.0(2) . . . .
C20A C19A S17 C17 48.4(9) . . . .
C20A C19A S17 C19B -29.5(12) . . . .
C18 C17 S17 C19A -14.4(6) . . . .
S15 C17 S17 C19A 166.6(4) . . . .
C18 C17 S17 C19B 7.9(7) . . . .
S15 C17 S17 C19B -171.2(6) . . . .
C20B C19B S17 C19A 62.8(16) . . . .
C20B C19B S17 C17 -43.2(16) . . . .
C19B C20B S18 C18 -48.3(15) . . . .
C19B C20B S18 C20A 31.0(11) . . . .
C17 C18 S18 C20B 17.0(8) . . . .
S16 C18 S18 C20B -166.0(7) . . . .
C17 C18 S18 C20A -13.5(5) . . . .
S16 C18 S18 C20A 163.5(3) . . . .
C19A C20A S18 C20B -60.5(12) . . . .
C19A C20A S18 C18 47.2(7) . . . .
S21 C21 N21 Cu21 -77(7) . . . 2_545
S22 C22 N22 Cu21 -47(49) . . . .
N21 Cu21 N22 C22 -0.8(14) 2 . . .
S21 Cu21 N22 C22 -179(100) . . . .
N21 C21 S21 Cu21 178(100) . . . .
N22 Cu21 S21 C21 179.99(19) . . . .
N21 Cu21 S21 C21 1.48(19) 2 . . .
